data_7202674
loop_
_publ_author_name
'Christer Aaker\"oy'
'Nate Schultheiss'
'John Desper'

_publ_section_title
;
 Synthesis and hydrogen-bond capabilities of an amino-pyridine
 functionalized cavitand
;
_journal_issue 3
_journal_name_full CrystEngComm
_journal_page_first 211
_journal_paper_doi 10.1039/b618728e
_journal_volume 9
_journal_year 2007
_chemical_formula_moiety
;
(C5 H8 O4)2 (C80 H80 N8 O8) (C8 H10)1.2 (C2 H3 N)
;
_chemical_formula_sum 'C101.6 H111 N9 O16'
_chemical_formula_weight 1714.19
_chemical_name_common 'NS6S (6-amino-3-pyridyl)ethynyl cavitand, glutaric acid'
_chemical_name_systematic
;
NS6S (6-amino-3-pyridyl)ethynyl cavitand, glutaric acid
;
_space_group_IT_number 62
_symmetry_cell_setting orthorhombic
_symmetry_space_group_name_Hall '-P 2ac 2n'
_symmetry_space_group_name_H-M 'P n m a'
_atom_sites_solution_hydrogens geom
_atom_sites_solution_primary direct
_atom_sites_solution_secondary difmap
_audit_creation_method SHELXL-97
_cell_angle_alpha 90.00
_cell_angle_beta 90.00
_cell_angle_gamma 90.00
_cell_formula_units_Z 4
_cell_length_a 12.7783(9)
_cell_length_b 24.5634(18)
_cell_length_c 29.317(2)
_cell_measurement_reflns_used 9387
_cell_measurement_temperature 85(2)
_cell_measurement_theta_max 26.90
_cell_measurement_theta_min 2.20
_cell_volume 9202.0(11)
_computing_cell_refinement 'Bruker XSCANS'
_computing_data_collection 'Bruker XSCANS'
_computing_data_reduction 'Bruker SHELXTL'
_computing_molecular_graphics 'Bruker SHELXTL'
_computing_publication_material 'Bruker SHELXTL'
_computing_structure_refinement 'SHELXL-97 (Sheldrick, 1997)'
_computing_structure_solution 'SHELXS-97 (Sheldrick, 1990)'
_diffrn_ambient_temperature 85(2)
_diffrn_measured_fraction_theta_full 0.971
_diffrn_measured_fraction_theta_max 0.971
_diffrn_measurement_device_type 'CCD area detector'
_diffrn_measurement_method 'phi and omega scans'
_diffrn_radiation_monochromator graphite
_diffrn_radiation_source 'fine-focus sealed tube'
_diffrn_radiation_type MoK\a
_diffrn_radiation_wavelength 0.71073
_diffrn_reflns_av_R_equivalents 0.0618
_diffrn_reflns_av_sigmaI/netI 0.0623
_diffrn_reflns_limit_h_max 16
_diffrn_reflns_limit_h_min -16
_diffrn_reflns_limit_k_max 30
_diffrn_reflns_limit_k_min -32
_diffrn_reflns_limit_l_max 37
_diffrn_reflns_limit_l_min -24
_diffrn_reflns_number 48646
_diffrn_reflns_theta_full 28.37
_diffrn_reflns_theta_max 28.37
_diffrn_reflns_theta_min 1.39
_exptl_absorpt_coefficient_mu 0.084
_exptl_absorpt_correction_type none
_exptl_crystal_colour orange
_exptl_crystal_density_diffrn 1.237
_exptl_crystal_density_method 'not measured'
_exptl_crystal_description prism
_exptl_crystal_F_000 3646
_exptl_crystal_size_max 0.38
_exptl_crystal_size_mid 0.19
_exptl_crystal_size_min 0.14
_refine_diff_density_max 1.222
_refine_diff_density_min -0.659
_refine_diff_density_rms 0.076
_refine_ls_extinction_method none
_refine_ls_goodness_of_fit_ref 1.020
_refine_ls_hydrogen_treatment mixed
_refine_ls_matrix_type full
_refine_ls_number_parameters 651
_refine_ls_number_reflns 11429
_refine_ls_number_restraints 86
_refine_ls_restrained_S_all 1.029
_refine_ls_R_factor_all 0.1589
_refine_ls_R_factor_gt 0.0945
_refine_ls_shift/su_max 0.000
_refine_ls_shift/su_mean 0.000
_refine_ls_structure_factor_coef Fsqd
_refine_ls_weighting_details 'calc w=1/[\s^2^(Fo^2^)+(0.1600P)^2^+10.0000P] where P=(Fo^2^+2Fc^2^)/3'
_refine_ls_weighting_scheme calc
_refine_ls_wR_factor_gt 0.2654
_refine_ls_wR_factor_ref 0.3114
_reflns_number_gt 6279
_reflns_number_total 11429
_reflns_threshold_expression >2sigma(I)
_cod_data_source_file b618728e.txt
_cod_data_source_block 7
_cod_depositor_comments
;
The following automatic conversions were performed:
'_symmetry_cell_setting' value 'Orthorhombic' changed to 'orthorhombic'
according to '/home/saulius/struct/CIF-dictionaries/cif_core.dic'
dictionary named 'cif_core.dic' version 2.4.1 from 2010-06-29.

Automatic conversion script
Id: cif_fix_enum 1527 2010-12-29 10:47:43Z saulius 
;
_cod_original_cell_volume 9202.1(11)
_cod_original_sg_symbol_H-M Pnma
_cod_original_formula_sum 'C101.60 H111 N9 O16'
_cod_database_code 7202674

loop_
_symmetry_equiv_pos_as_xyz
'x, y, z'
'-x+1/2, -y, z+1/2'
'-x, y+1/2, -z'
'x+1/2, -y+1/2, -z+1/2'
'-x, -y, -z'
'x-1/2, y, -z-1/2'
'x, -y-1/2, z'
'-x-1/2, y-1/2, z-1/2'

loop_
_atom_site_label
_atom_site_type_symbol
_atom_site_fract_x
_atom_site_fract_y
_atom_site_fract_z
_atom_site_U_iso_or_equiv
_atom_site_adp_type
_atom_site_occupancy
_atom_site_symmetry_multiplicity
_atom_site_calc_flag
_atom_site_refinement_flags
_atom_site_disorder_assembly
_atom_site_disorder_group
C81 C 0.0695(6) 0.2365(6) 0.24783(13) 0.240(6) Uiso 0.35 1 d PD A -1
C82 C 0.1455(7) 0.1972(6) 0.25578(15) 0.240(6) Uiso 0.35 1 d PD A -1
H82A H 0.1276 0.1597 0.2548 0.288 Uiso 0.35 1 calc PR A -1
C83 C 0.2475(7) 0.2128(5) 0.26512(19) 0.240(6) Uiso 0.35 1 d PD A -1
H83A H 0.2999 0.1862 0.2706 0.288 Uiso 0.35 1 calc PR A -1
C84 C 0.2726(8) 0.2682(5) 0.2664(2) 0.240(6) Uiso 0.35 1 d PD A -1
C85 C 0.1974(8) 0.3070(5) 0.2586(3) 0.240(6) Uiso 0.35 1 d PD A -1
H85A H 0.2176 0.3442 0.2598 0.288 Uiso 0.35 1 calc PR A -1
C86 C 0.0941(8) 0.2949(8) 0.2490(3) 0.240(6) Uiso 0.35 1 d PD A -1
H86A H 0.0429 0.3223 0.2436 0.288 Uiso 0.35 1 calc PR A -1
C87 C -0.0402(7) 0.2216(8) 0.2377(3) 0.240(6) Uiso 0.35 1 d PD A -1
H87A H -0.0484 0.1820 0.2401 0.359 Uiso 0.35 1 calc PR A -1
H87B H -0.0581 0.2333 0.2068 0.359 Uiso 0.35 1 calc PR A -1
H87C H -0.0868 0.2395 0.2596 0.359 Uiso 0.35 1 calc PR A -1
C88 C 0.3839(8) 0.2844(8) 0.2766(4) 0.240(6) Uiso 0.35 1 d PD A -1
H88A H 0.3896 0.3242 0.2765 0.359 Uiso 0.35 1 calc PR A -1
H88B H 0.4304 0.2692 0.2533 0.359 Uiso 0.35 1 calc PR A -1
H88C H 0.4041 0.2704 0.3066 0.359 Uiso 0.35 1 calc PR A -1
C91 C -0.0060(7) 0.25296(14) 0.5310(3) 0.150 Uiso 0.25 1 d PD B -1
C92 C -0.0529(8) 0.22383(14) 0.4961(3) 0.150 Uiso 0.25 1 d PD B -1
H92 H -0.0109 0.2052 0.4743 0.180 Uiso 0.25 1 calc PR B -1
C93 C -0.1611(8) 0.2218(3) 0.4927(3) 0.150 Uiso 0.25 1 d PD B -1
H93 H -0.1932 0.2019 0.4688 0.180 Uiso 0.25 1 calc PR B -1
C94 C -0.2224(7) 0.2491(4) 0.5245(4) 0.150 Uiso 0.50 2 d SPD B -1
C95 C -0.1766(8) 0.2783(4) 0.5595(4) 0.150 Uiso 0.25 1 d PD B -1
H95 H -0.2191 0.2968 0.5810 0.180 Uiso 0.25 1 calc PR B -1
C96 C -0.0676(8) 0.2805(5) 0.5632(5) 0.150 Uiso 0.25 1 d PD B -1
H96 H -0.0357 0.3005 0.5872 0.180 Uiso 0.25 1 calc PR B -1
C97 C 0.1115(8) 0.2554(5) 0.5350(6) 0.150 Uiso 0.25 1 d PD B -1
H97A H 0.1432 0.2349 0.5098 0.225 Uiso 0.25 1 calc PR B -1
H97B H 0.1332 0.2394 0.5641 0.225 Uiso 0.25 1 calc PR B -1
H97C H 0.1345 0.2934 0.5336 0.225 Uiso 0.25 1 calc PR B -1
C98 C -0.3395(8) 0.2468(7) 0.5207(6) 0.150 Uiso 0.25 1 d PD B -1
H98A H -0.3710 0.2668 0.5462 0.225 Uiso 0.25 1 calc PR B -1
H98B H -0.3626 0.2088 0.5217 0.225 Uiso 0.25 1 calc PR B -1
H98C H -0.3615 0.2634 0.4919 0.225 Uiso 0.25 1 calc PR B -1
N1S N -0.3661(7) 0.2500 0.5191(4) 0.058(2) Uiso 0.50 2 d SPD C 2
C1S C -0.2733(10) 0.2500 0.5413(5) 0.077(4) Uiso 0.50 2 d SPD C 2
C2S C -0.1808(13) 0.2500 0.5693(7) 0.157(10) Uiso 0.50 2 d SPD C 2
H2C H -0.1154(15) 0.2500 0.5501(13) 0.236 Uiso 0.50 2 d SPD D 2
H2D H -0.180(3) 0.2835(11) 0.5895(12) 0.236 Uiso 0.25 1 d PD E 2
H2E H -0.180(3) 0.2165(12) 0.5895(12) 0.236 Uiso 0.25 1 d PD F 2
N2S N 0.2279(6) 0.2500 0.5376(3) 0.0380(18) Uiso 0.50 2 d SPD G 2
C3S C 0.1326(7) 0.2500 0.5440(4) 0.039(2) Uiso 0.50 2 d SPD G 2
C4S C 0.0146(9) 0.2500 0.5499(5) 0.097(5) Uiso 0.50 2 d SPD G 2
H4C H -0.018(2) 0.2500 0.5195(9) 0.145 Uiso 0.50 2 d SPD H 2
H4D H -0.002(2) 0.2835(11) 0.5680(12) 0.145 Uiso 0.25 1 d PD I 2
H4E H -0.002(2) 0.2165(12) 0.5680(12) 0.145 Uiso 0.25 1 d PD J 2
C11 C 0.6046(2) 0.35928(18) 0.42720(13) 0.0498(10) Uani 1 1 d . . .
C12 C 0.5681(2) 0.38314(16) 0.46734(12) 0.0424(9) Uani 1 1 d . . .
O12 O 0.62385(17) 0.42624(11) 0.48514(9) 0.0484(7) Uani 1 1 d . . .
C13 C 0.4732(2) 0.36670(15) 0.48718(11) 0.0377(8) Uani 1 1 d . . .
C14 C 0.4195(2) 0.32419(15) 0.46631(11) 0.0372(8) Uani 1 1 d . . .
H14 H 0.3567 0.3117 0.4801 0.045 Uiso 1 1 calc R . .
C15 C 0.4525(2) 0.29906(17) 0.42644(11) 0.0434(9) Uani 1 1 d . . .
C16 C 0.5460(3) 0.31780(19) 0.40700(12) 0.0493(10) Uani 1 1 d . . .
O16 O 0.57991(19) 0.29795(15) 0.36551(8) 0.0631(9) Uani 1 1 d . . .
C17 C 0.7005(3) 0.37613(19) 0.40554(14) 0.0561(11) Uani 1 1 d . . .
C21 C 0.6339(2) 0.36001(14) 0.62475(11) 0.0332(7) Uani 1 1 d . . .
C22 C 0.5825(2) 0.31852(13) 0.64767(10) 0.0301(7) Uani 1 1 d . . .
O22 O 0.62780(16) 0.29775(9) 0.68697(7) 0.0336(5) Uani 1 1 d . . .
C23 C 0.4843(2) 0.29938(13) 0.63306(10) 0.0281(6) Uani 1 1 d . . .
C24 C 0.4396(2) 0.32389(13) 0.59529(10) 0.0288(7) Uani 1 1 d . . .
H24 H 0.3734 0.3113 0.5851 0.035 Uiso 1 1 calc R . .
C25 C 0.4876(2) 0.36631(14) 0.57158(11) 0.0324(7) Uani 1 1 d . . .
C26 C 0.5865(2) 0.38294(14) 0.58607(12) 0.0344(7) Uani 1 1 d . . .
O26 O 0.63754(17) 0.42594(10) 0.56519(9) 0.0429(6) Uani 1 1 d . . .
C27 C 0.7337(2) 0.37850(14) 0.64123(11) 0.0363(7) Uani 1 1 d . . .
C31 C 0.4358(2) 0.39344(14) 0.53072(11) 0.0347(7) Uani 1 1 d . . .
H31 H 0.4610 0.4320 0.5300 0.042 Uiso 1 1 calc R . .
C32 C 0.3157(2) 0.39558(14) 0.53527(12) 0.0355(7) Uani 1 1 d . L .
H32A H 0.2869 0.3585 0.5313 0.043 Uiso 1 1 calc R . .
H32B H 0.2972 0.4081 0.5663 0.043 Uiso 1 1 calc R . .
C33 C 0.2662(2) 0.43333(16) 0.50051(14) 0.0457(9) Uani 1 1 d D . .
H33A H 0.2765 0.4176 0.4697 0.055 Uiso 1 1 calc R K 1
H33B H 0.3034 0.4687 0.5014 0.055 Uiso 1 1 calc R K 1
C34A C 0.1495(5) 0.4437(4) 0.5077(3) 0.045(2) Uani 0.550(7) 1 d PD L 1
H34A H 0.1377 0.4573 0.5390 0.054 Uiso 0.550(7) 1 calc PR L 1
H34B H 0.1254 0.4720 0.4861 0.054 Uiso 0.550(7) 1 calc PR L 1
C35A C 0.0867(5) 0.3921(3) 0.5003(3) 0.062(3) Uani 0.550(7) 1 d PD L 1
H35A H 0.1085 0.3648 0.5233 0.075 Uiso 0.550(7) 1 calc PR L 1
H35B H 0.1039 0.3772 0.4699 0.075 Uiso 0.550(7) 1 calc PR L 1
C36A C -0.0315(5) 0.3997(5) 0.5035(4) 0.079(3) Uani 0.550(7) 1 d PD L 1
H36A H -0.0664 0.3648 0.4980 0.119 Uiso 0.550(7) 1 calc PR L 1
H36B H -0.0542 0.4262 0.4806 0.119 Uiso 0.550(7) 1 calc PR L 1
H36C H -0.0498 0.4130 0.5340 0.119 Uiso 0.550(7) 1 calc PR L 1
C34B C 0.1488(7) 0.4232(5) 0.4946(4) 0.045(2) Uani 0.450(7) 1 d PD L 2
H34C H 0.1220 0.4483 0.4710 0.054 Uiso 0.450(7) 1 calc PR L 2
H34D H 0.1388 0.3856 0.4832 0.054 Uiso 0.450(7) 1 calc PR L 2
C35B C 0.0835(5) 0.4302(5) 0.5372(3) 0.057(3) Uani 0.450(7) 1 d PD L 2
H35C H 0.0967 0.4669 0.5501 0.068 Uiso 0.450(7) 1 calc PR L 2
H35D H 0.1058 0.4030 0.5602 0.068 Uiso 0.450(7) 1 calc PR L 2
C36B C -0.0331(6) 0.4238(7) 0.5286(3) 0.077(5) Uani 0.450(7) 1 d PD L 2
H36D H -0.0714 0.4297 0.5571 0.116 Uiso 0.450(7) 1 calc PR L 2
H36E H -0.0472 0.3870 0.5173 0.116 Uiso 0.450(7) 1 calc PR L 2
H36F H -0.0558 0.4505 0.5059 0.116 Uiso 0.450(7) 1 calc PR L 2
C37 C 0.6884(2) 0.41513(17) 0.52344(13) 0.0461(9) Uani 1 1 d . . .
H37A H 0.7097 0.3764 0.5227 0.055 Uiso 1 1 calc R . .
H37B H 0.7525 0.4376 0.5215 0.055 Uiso 1 1 calc R . .
C41 C 0.4364(3) 0.2500 0.65616(14) 0.0284(9) Uani 1 2 d S . .
H41 H 0.4604 0.2500 0.6886 0.034 Uiso 1 2 calc SR . .
C42 C 0.3164(3) 0.2500 0.65655(14) 0.0309(10) Uani 1 2 d S . .
H42A H 0.2911 0.2567 0.6251 0.037 Uiso 0.50 1 calc PR M .
H42B H 0.2918 0.2134 0.6658 0.037 Uiso 0.50 1 calc PR . .
C43 C 0.2696(5) 0.2904(3) 0.6868(2) 0.0339(14) Uani 0.50 1 d P M -1
H43A H 0.2999 0.3265 0.6796 0.041 Uiso 0.50 1 calc PR M -1
H43B H 0.2891 0.2815 0.7187 0.041 Uiso 0.50 1 calc PR M -1
C44 C 0.1503(5) 0.2945(3) 0.6839(3) 0.0441(17) Uani 0.50 1 d P M -1
H44A H 0.1280 0.3235 0.7052 0.053 Uiso 0.50 1 calc PR M -1
H44B H 0.1329 0.3072 0.6527 0.053 Uiso 0.50 1 calc PR M -1
C45 C 0.0898(4) 0.2500 0.6925(2) 0.0548(15) Uani 1 2 d S . .
H45A H 0.1128 0.2359 0.7225 0.066 Uiso 0.50 1 calc PR M .
H45B H 0.1102 0.2223 0.6696 0.066 Uiso 0.50 1 calc PR . .
C46 C -0.0282(4) 0.2500 0.6936(2) 0.0588(16) Uani 1 2 d S M .
H46A H -0.0534 0.2133 0.7006 0.088 Uiso 0.50 1 calc PR . .
H46B H -0.0552 0.2614 0.6638 0.088 Uiso 0.50 1 calc PR . .
H46C H -0.0525 0.2753 0.7171 0.088 Uiso 0.50 1 calc PR . .
C47 C 0.6878(3) 0.2500 0.68168(15) 0.0349(10) Uani 1 2 d S . .
H47A H 0.7201 0.2500 0.6510 0.042 Uiso 1 2 calc SR . .
H47B H 0.7449 0.2500 0.7045 0.042 Uiso 1 2 calc SR . .
C51 C 0.3989(3) 0.2500 0.40624(16) 0.0464(14) Uani 1 2 d S . .
H51 H 0.4141 0.2500 0.3728 0.056 Uiso 1 2 calc SR . .
C52 C 0.2789(4) 0.2500 0.41185(18) 0.0520(15) Uani 1 2 d S . .
H52A H 0.2525 0.2133 0.4039 0.062 Uiso 0.50 1 d PR . .
H52B H 0.2625 0.2565 0.4444 0.062 Uiso 0.50 1 d PR . .
C53 C 0.2244(5) 0.2876(4) 0.3860(3) 0.056(2) Uani 0.50 1 d PD . .
H53A H 0.2449 0.2823 0.3538 0.068 Uiso 0.50 1 calc PR N .
H53B H 0.2489 0.3243 0.3951 0.068 Uiso 0.50 1 calc PR . .
C54A C 0.1064(7) 0.2878(5) 0.3881(4) 0.093(3) Uiso 0.300(5) 1 d PD N -1
H54A H 0.0852 0.2926 0.4203 0.112 Uiso 0.300(5) 1 calc PR N -1
H54B H 0.0809 0.3200 0.3710 0.112 Uiso 0.300(5) 1 calc PR N -1
C55A C 0.0533(9) 0.2401(7) 0.3703(5) 0.079(4) Uiso 0.300(5) 1 d PD N -1
H55A H 0.0688 0.2088 0.3905 0.095 Uiso 0.300(5) 1 calc PR N -1
H55B H 0.0827 0.2315 0.3398 0.095 Uiso 0.300(5) 1 calc PR N -1
C56A C -0.0670(8) 0.2457(14) 0.3658(4) 0.074(3) Uiso 0.300(5) 1 d PD N -1
H56A H -0.0957 0.2127 0.3517 0.110 Uiso 0.300(5) 1 calc PR N -1
H56B H -0.0835 0.2772 0.3466 0.110 Uiso 0.300(5) 1 calc PR N -1
H56C H -0.0978 0.2507 0.3961 0.110 Uiso 0.599(9) 2 calc SPR N -1
C54B C 0.1064(7) 0.2878(5) 0.3881(4) 0.093(3) Uiso 0.200(5) 1 d PD N -2
H54C H 0.0846 0.3262 0.3840 0.112 Uiso 0.200(5) 1 calc PR N -2
H54D H 0.0821 0.2680 0.3606 0.112 Uiso 0.200(5) 1 calc PR N -2
C55B C 0.0449(11) 0.2666(10) 0.4264(6) 0.079(4) Uiso 0.200(5) 1 d PD N -2
H55C H 0.0546 0.2914 0.4527 0.095 Uiso 0.200(5) 1 calc PR N -2
H55D H 0.0740 0.2307 0.4351 0.095 Uiso 0.200(5) 1 calc PR N -2
C56B C -0.0751(11) 0.2597(11) 0.4180(7) 0.074(3) Uiso 0.200(5) 1 d PD N -2
H56D H -0.0893 0.2605 0.3852 0.110 Uiso 0.200(5) 1 calc PR N -2
H56E H -0.1130 0.2895 0.4330 0.110 Uiso 0.200(5) 1 calc PR N -2
H56F H -0.0983 0.2248 0.4307 0.110 Uiso 0.200(5) 1 calc PR N -2
C57 C 0.6417(4) 0.2500 0.3672(2) 0.0661(19) Uani 1 2 d S . .
H57A H 0.6911 0.2500 0.3412 0.079 Uiso 1 2 calc SR . .
H57B H 0.6833 0.2500 0.3957 0.079 Uiso 1 2 calc SR . .
N61 N 1.0403(2) 0.42724(17) 0.34323(11) 0.0600(10) Uani 1 1 d . . .
C62 C 1.0218(3) 0.43522(19) 0.29862(13) 0.0537(11) Uani 1 1 d . . .
N62 N 1.1030(2) 0.45071(19) 0.27308(11) 0.0714(12) Uani 1 1 d . . .
H62A H 1.1649 0.4552 0.2856 0.086 Uiso 1 1 calc R . .
H62B H 1.0946 0.4564 0.2437 0.086 Uiso 1 1 calc R . .
C63 C 0.9219(3) 0.4266(2) 0.28024(13) 0.0562(11) Uani 1 1 d . . .
H63 H 0.9096 0.4318 0.2486 0.067 Uiso 1 1 calc R . .
C64 C 0.8429(3) 0.41084(18) 0.30840(14) 0.0533(10) Uani 1 1 d . . .
H64 H 0.7750 0.4047 0.2962 0.064 Uiso 1 1 calc R . .
C65 C 0.8604(3) 0.40359(18) 0.35491(13) 0.0514(10) Uani 1 1 d . . .
C66 C 0.9606(3) 0.4119(2) 0.36991(15) 0.0645(13) Uani 1 1 d . . .
H66 H 0.9746 0.4064 0.4014 0.077 Uiso 1 1 calc R . .
C67 C 0.7762(3) 0.3882(2) 0.38448(14) 0.0577(11) Uani 1 1 d . . .
N71 N 1.0849(2) 0.43823(15) 0.68330(10) 0.0487(8) Uani 1 1 d . . .
C72 C 1.0889(3) 0.42968(17) 0.72878(12) 0.0440(9) Uani 1 1 d . . .
N72 N 1.1784(2) 0.44303(16) 0.75033(11) 0.0572(9) Uani 1 1 d . . .
H72A H 1.2312 0.4567 0.7348 0.069 Uiso 1 1 calc R . .
H72B H 1.1842 0.4381 0.7800 0.069 Uiso 1 1 calc R . .
C73 C 1.0044(3) 0.40669(16) 0.75236(13) 0.0455(9) Uani 1 1 d . . .
H73 H 1.0091 0.4001 0.7842 0.055 Uiso 1 1 calc R . .
C74 C 0.9159(3) 0.39400(16) 0.72930(12) 0.0437(9) Uani 1 1 d . . .
H74 H 0.8583 0.3784 0.7450 0.052 Uiso 1 1 calc R . .
C75 C 0.9089(2) 0.40381(16) 0.68219(12) 0.0414(8) Uani 1 1 d . . .
C76 C 0.9961(3) 0.42555(17) 0.66135(12) 0.0444(9) Uani 1 1 d . . .
H76 H 0.9931 0.4320 0.6294 0.053 Uiso 1 1 calc R . .
C77 C 0.8155(2) 0.39046(15) 0.65757(12) 0.0395(8) Uani 1 1 d . . .
C1 C 1.3028(3) 0.4511(2) 0.35980(13) 0.0558(11) Uani 1 1 d . . .
O1 O 1.22405(18) 0.43538(13) 0.38472(9) 0.0586(8) Uani 1 1 d . . .
H1 H 1.1703 0.4329 0.3684 0.070 Uiso 1 1 calc R . .
O2 O 1.2934(2) 0.4640(3) 0.32007(11) 0.127(2) Uani 1 1 d . . .
C2 C 1.4031(2) 0.45652(16) 0.38437(12) 0.0418(8) Uani 1 1 d . . .
H2A H 1.4185 0.4216 0.3999 0.050 Uiso 1 1 calc R . .
H2B H 1.3952 0.4847 0.4082 0.050 Uiso 1 1 calc R . .
C3 C 1.4952(3) 0.4713(2) 0.35479(13) 0.0537(11) Uani 1 1 d . . .
H3A H 1.5214 0.4377 0.3401 0.064 Uiso 1 1 calc R . .
H3B H 1.4704 0.4958 0.3303 0.064 Uiso 1 1 calc R . .
C4 C 1.5840(3) 0.49810(17) 0.37860(12) 0.0435(9) Uani 1 1 d . . .
H4A H 1.6092 0.4737 0.4031 0.052 Uiso 1 1 calc R . .
H4B H 1.5582 0.5319 0.3932 0.052 Uiso 1 1 calc R . .
C5 C 1.6741(2) 0.51216(16) 0.34846(12) 0.0422(9) Uani 1 1 d . . .
O5 O 1.75507(18) 0.53245(12) 0.36952(8) 0.0524(7) Uani 1 1 d . . .
H5 H 1.8045 0.5364 0.3509 0.063 Uiso 1 1 calc R . .
O6 O 1.67076(19) 0.50441(15) 0.30777(9) 0.0638(9) Uani 1 1 d . . .

loop_
_atom_site_aniso_label
_atom_site_aniso_U_11
_atom_site_aniso_U_22
_atom_site_aniso_U_33
_atom_site_aniso_U_23
_atom_site_aniso_U_13
_atom_site_aniso_U_12
C11 0.0177(14) 0.089(3) 0.043(2) 0.029(2) 0.0043(14) 0.0016(17)
C12 0.0196(14) 0.064(2) 0.044(2) 0.0226(18) -0.0010(13) -0.0033(15)
O12 0.0205(10) 0.0683(17) 0.0564(16) 0.0297(13) -0.0027(10) -0.0073(11)
C13 0.0166(13) 0.061(2) 0.0357(17) 0.0196(16) -0.0005(12) 0.0025(14)
C14 0.0150(13) 0.067(2) 0.0301(16) 0.0164(16) 0.0007(12) -0.0003(14)
C15 0.0183(14) 0.084(3) 0.0277(16) 0.0133(17) -0.0009(12) 0.0012(16)
C16 0.0217(15) 0.096(3) 0.0298(17) 0.0181(19) 0.0059(13) 0.0053(18)
O16 0.0316(13) 0.130(3) 0.0277(13) 0.0132(15) 0.0117(10) 0.0015(15)
C17 0.0241(16) 0.093(3) 0.051(2) 0.033(2) 0.0077(15) -0.0003(18)
C21 0.0186(13) 0.0451(18) 0.0359(17) -0.0035(14) -0.0048(12) -0.0017(13)
C22 0.0186(13) 0.0471(18) 0.0245(15) -0.0030(13) -0.0009(11) -0.0002(12)
O22 0.0241(10) 0.0512(14) 0.0253(11) -0.0016(10) -0.0056(8) -0.0001(10)
C23 0.0177(12) 0.0440(17) 0.0227(14) -0.0069(13) 0.0017(11) -0.0004(12)
C24 0.0142(12) 0.0428(17) 0.0293(15) -0.0016(13) 0.0010(11) -0.0003(12)
C25 0.0187(13) 0.0468(19) 0.0317(16) 0.0032(14) -0.0012(12) 0.0000(13)
C26 0.0186(13) 0.0421(18) 0.0424(18) 0.0041(15) 0.0000(13) -0.0045(12)
O26 0.0223(10) 0.0489(14) 0.0576(16) 0.0139(12) -0.0050(10) -0.0094(10)
C27 0.0250(15) 0.0468(19) 0.0371(18) 0.0003(15) -0.0035(13) -0.0041(14)
C31 0.0175(13) 0.0460(18) 0.0406(18) 0.0124(15) -0.0038(12) -0.0020(13)
C32 0.0191(13) 0.0469(19) 0.0404(18) 0.0078(15) -0.0028(13) 0.0009(13)
C33 0.0230(15) 0.057(2) 0.057(2) 0.0195(18) -0.0030(15) -0.0005(15)
C34A 0.0283(19) 0.062(6) 0.043(5) 0.007(3) 0.001(3) 0.016(3)
C35A 0.020(3) 0.069(5) 0.099(7) 0.025(5) -0.004(3) -0.002(3)
C36A 0.020(3) 0.132(9) 0.086(7) 0.043(7) 0.000(4) 0.008(4)
C34B 0.0283(19) 0.062(6) 0.043(5) 0.007(3) 0.001(3) 0.016(3)
C35B 0.029(4) 0.101(8) 0.041(5) 0.017(5) -0.005(3) 0.015(4)
C36B 0.021(4) 0.170(14) 0.041(6) 0.033(7) 0.003(4) 0.018(6)
C37 0.0178(14) 0.062(2) 0.058(2) 0.0229(19) -0.0013(14) -0.0080(15)
C41 0.0180(18) 0.047(3) 0.0204(19) 0.000 0.0003(15) 0.000
C42 0.0201(19) 0.051(3) 0.022(2) 0.000 0.0008(16) 0.000
C43 0.028(3) 0.046(4) 0.028(3) -0.007(3) 0.006(2) -0.006(3)
C44 0.029(3) 0.050(4) 0.054(4) -0.009(3) 0.018(3) 0.003(3)
C45 0.031(3) 0.088(4) 0.045(3) 0.000 0.010(2) 0.000
C46 0.029(3) 0.071(4) 0.076(4) 0.000 0.009(3) 0.000
C47 0.0216(19) 0.059(3) 0.023(2) 0.000 -0.0036(17) 0.000
C51 0.021(2) 0.098(4) 0.021(2) 0.000 0.0024(17) 0.000
C52 0.022(2) 0.103(5) 0.032(3) 0.000 -0.0030(19) 0.000
C53 0.034(4) 0.085(6) 0.050(5) 0.004(4) -0.010(3) 0.003(4)
C57 0.025(2) 0.134(6) 0.040(3) 0.000 0.011(2) 0.000
N61 0.0238(14) 0.118(3) 0.0387(17) 0.0239(19) 0.0041(13) -0.0128(17)
C62 0.0280(17) 0.092(3) 0.041(2) 0.015(2) 0.0072(15) -0.0117(19)
N62 0.0311(16) 0.145(4) 0.0377(18) 0.025(2) 0.0045(13) -0.022(2)
C63 0.0339(18) 0.099(3) 0.0354(19) 0.013(2) 0.0013(15) -0.006(2)
C64 0.0282(17) 0.084(3) 0.048(2) 0.010(2) 0.0039(16) -0.0077(18)
C65 0.0245(16) 0.082(3) 0.048(2) 0.025(2) 0.0089(15) -0.0006(17)
C66 0.0257(17) 0.121(4) 0.047(2) 0.034(2) 0.0060(16) -0.006(2)
C67 0.0238(16) 0.096(3) 0.053(2) 0.029(2) 0.0068(16) 0.0012(18)
N71 0.0268(14) 0.082(2) 0.0378(16) 0.0040(16) -0.0050(12) -0.0205(15)
C72 0.0251(15) 0.069(2) 0.0378(19) -0.0013(17) -0.0058(14) -0.0078(16)
N72 0.0291(14) 0.108(3) 0.0343(16) 0.0059(18) -0.0078(12) -0.0225(17)
C73 0.0307(17) 0.071(2) 0.0352(18) 0.0060(18) -0.0034(14) -0.0053(17)
C74 0.0243(15) 0.067(2) 0.0398(19) 0.0045(17) 0.0005(14) -0.0095(16)
C75 0.0222(14) 0.061(2) 0.0414(19) 0.0012(17) -0.0062(14) -0.0095(15)
C76 0.0283(16) 0.071(2) 0.0340(18) 0.0015(17) -0.0056(14) -0.0163(16)
C77 0.0271(15) 0.053(2) 0.0389(18) 0.0028(16) 0.0013(14) -0.0075(15)
C1 0.0270(17) 0.102(3) 0.038(2) 0.016(2) 0.0037(15) -0.0118(19)
O1 0.0247(12) 0.111(2) 0.0403(14) 0.0215(15) 0.0004(10) -0.0155(14)
O2 0.0345(16) 0.295(6) 0.0506(19) 0.045(3) -0.0028(14) -0.050(3)
C2 0.0284(16) 0.061(2) 0.0360(18) 0.0039(17) -0.0004(14) -0.0094(15)
C3 0.0278(17) 0.094(3) 0.039(2) 0.004(2) 0.0003(15) -0.0171(19)
C4 0.0309(16) 0.065(2) 0.0349(18) 0.0099(17) -0.0025(14) -0.0120(16)
C5 0.0256(15) 0.066(2) 0.0355(19) -0.0031(17) -0.0047(14) -0.0080(15)
O5 0.0281(12) 0.094(2) 0.0355(13) -0.0033(13) -0.0024(10) -0.0215(13)
O6 0.0312(13) 0.127(3) 0.0334(14) -0.0082(15) 0.0017(11) -0.0297(15)

loop_
_atom_type_symbol
_atom_type_description
_atom_type_scat_dispersion_real
_atom_type_scat_dispersion_imag
_atom_type_scat_source
C C 0.0033 0.0016 'International Tables Vol C Tables 4.2.6.8 and 6.1.1.4'
H H 0.0000 0.0000 'International Tables Vol C Tables 4.2.6.8 and 6.1.1.4'
N N 0.0061 0.0033 'International Tables Vol C Tables 4.2.6.8 and 6.1.1.4'
O O 0.0106 0.0060 'International Tables Vol C Tables 4.2.6.8 and 6.1.1.4'

loop_
_geom_angle_atom_site_label_1
_geom_angle_atom_site_label_2
_geom_angle_atom_site_label_3
_geom_angle
_geom_angle_site_symmetry_1
_geom_angle_site_symmetry_3
_geom_angle_publ_flag
C82 C81 C86 121.7(8) . . ?
C82 C81 C87 121.5(10) . . ?
C86 C81 C87 116.8(10) . . ?
C83 C82 C81 119.8(8) . . ?
C83 C82 H82A 120.1 . . ?
C81 C82 H82A 120.1 . . ?
C82 C83 C84 119.4(7) . . ?
C82 C83 H83A 120.3 . . ?
C84 C83 H83A 120.3 . . ?
C85 C84 C83 120.7(7) . . ?
C85 C84 C88 120.7(8) . . ?
C83 C84 C88 118.6(8) . . ?
C84 C85 C86 123.6(9) . . ?
C84 C85 H85A 118.2 . . ?
C86 C85 H85A 118.2 . . ?
C85 C86 C81 114.7(12) . . ?
C85 C86 H86A 122.6 . . ?
C81 C86 H86A 122.6 . . ?
C81 C87 H87A 109.5 . . ?
C81 C87 H87B 109.5 . . ?
H87A C87 H87B 109.5 . . ?
C81 C87 H87C 109.5 . . ?
H87A C87 H87C 109.5 . . ?
H87B C87 H87C 109.5 . . ?
C84 C88 H88A 109.5 . . ?
C84 C88 H88B 109.5 . . ?
H88A C88 H88B 109.5 . . ?
C84 C88 H88C 109.5 . . ?
H88A C88 H88C 109.5 . . ?
H88B C88 H88C 109.5 . . ?
C92 C91 C96 120.2(8) . . ?
C92 C91 C97 120.6(8) . . ?
C96 C91 C97 119.2(9) . . ?
H2C C91 H4C 88(5) . . ?
H2C C91 H4D 76.2(18) . . ?
H4C C91 H4D 150(3) . . ?
H2C C91 H4E 73.7(17) . . ?
H4C C91 H4E 126(2) . . ?
H4D C91 H4E 74.1(17) . . ?
C91 C92 C93 120.1(7) . . ?
C91 C92 H92 119.9 . . ?
C93 C92 H92 119.9 . . ?
C92 C93 C94 119.9(6) . . ?
C92 C93 H93 120.1 . . ?
C94 C93 H93 120.1 . . ?
C95 C94 C93 120.6(6) . . ?
C95 C94 C98 119.8(8) . . ?
C93 C94 C98 119.6(8) . . ?
C94 C95 C96 120.0(8) . . ?
C94 C95 H95 120.0 . . ?
C96 C95 H95 120.0 . . ?
H2C C95 H2D 112(3) . . ?
C95 C96 C91 119.2(11) . . ?
C95 C96 H96 120.4 . . ?
C91 C96 H96 120.4 . . ?
H2C C96 H4D 134(2) . . ?
C91 C97 H97A 109.5 . . ?
C91 C97 H97B 109.5 . . ?
H97A C97 H97B 109.5 . . ?
C91 C97 H97C 109.5 . . ?
H97A C97 H97C 109.5 . . ?
H97B C97 H97C 109.5 . . ?
C94 C98 H98A 109.5 . . ?
C94 C98 H98B 109.5 . . ?
H98A C98 H98B 109.5 . . ?
C94 C98 H98C 109.5 . . ?
H98A C98 H98C 109.5 . . ?
H98B C98 H98C 109.5 . . ?
N1S C1S C2S 173.9(16) . . ?
C1S C2S H2C 111.2(19) . . ?
C1S C2S H2D 110.2(18) . . ?
H2C C2S H2D 108(2) . . ?
C1S C2S H2E 110.2(18) . . ?
H2C C2S H2E 108(2) . . ?
H2D C2S H2E 108(2) . . ?
N2S C3S C4S 177.7(11) . . ?
C3S C4S H4C 108.3(18) . . ?
C3S C4S H4D 105.5(17) . . ?
H4C C4S H4D 113(2) . . ?
C3S C4S H4E 105.5(17) . . ?
H4C C4S H4E 113(2) . . ?
H4D C4S H4E 111(2) . . ?
C12 C11 C16 119.1(3) . . ?
C12 C11 C17 122.4(4) . . ?
C16 C11 C17 118.6(4) . . ?
O12 C12 C11 118.0(3) . . ?
O12 C12 C13 120.7(3) . . ?
C11 C12 C13 121.1(4) . . ?
C12 O12 C37 116.9(3) . . ?
C14 C13 C12 117.4(3) . . ?
C14 C13 C31 122.7(3) . . ?
C12 C13 C31 119.8(3) . . ?
C15 C14 C13 123.6(3) . . ?
C15 C14 H14 118.2 . . ?
C13 C14 H14 118.2 . . ?
C14 C15 C16 117.1(4) . . ?
C14 C15 C51 123.3(3) . . ?
C16 C15 C51 119.4(4) . . ?
O16 C16 C11 117.6(3) . . ?
O16 C16 C15 120.7(4) . . ?
C11 C16 C15 121.6(3) . . ?
C16 O16 C57 115.9(3) . . ?
C67 C17 C11 174.6(5) . . ?
C22 C21 C26 118.8(3) . . ?
C22 C21 C27 119.3(3) . . ?
C26 C21 C27 121.8(3) . . ?
C21 C22 O22 118.4(3) . . ?
C21 C22 C23 121.4(3) . . ?
O22 C22 C23 120.1(3) . . ?
C22 O22 C47 116.2(3) . . ?
C24 C23 C22 117.8(3) . . ?
C24 C23 C41 122.6(3) . . ?
C22 C23 C41 119.4(3) . . ?
C23 C24 C25 122.9(3) . . ?
C23 C24 H24 118.6 . . ?
C25 C24 H24 118.6 . . ?
C26 C25 C24 117.8(3) . . ?
C26 C25 C31 120.4(3) . . ?
C24 C25 C31 121.8(3) . . ?
O26 C26 C25 121.1(3) . . ?
O26 C26 C21 117.4(3) . . ?
C25 C26 C21 121.3(3) . . ?
C26 O26 C37 117.2(3) . . ?
C77 C27 C21 174.5(4) . . ?
C13 C31 C25 109.6(3) . . ?
C13 C31 C32 113.7(3) . . ?
C25 C31 C32 112.3(3) . . ?
C13 C31 H31 106.9 . . ?
C25 C31 H31 106.9 . . ?
C32 C31 H31 106.9 . . ?
C33 C32 C31 112.2(3) . . ?
C33 C32 H32A 109.2 . . ?
C31 C32 H32A 109.2 . . ?
C33 C32 H32B 109.2 . . ?
C31 C32 H32B 109.2 . . ?
H32A C32 H32B 107.9 . . ?
C32 C33 C34A 114.6(4) . . ?
C32 C33 C34B 112.6(5) . . ?
C32 C33 H33A 108.6 . . ?
C34A C33 H33A 108.6 . . ?
C34B C33 H33A 87.9 . . ?
C32 C33 H33B 108.6 . . ?
C34A C33 H33B 108.6 . . ?
C34B C33 H33B 128.0 . . ?
H33A C33 H33B 107.6 . . ?
C35A C34A C33 111.0(6) . . ?
C35A C34A H34A 109.4 . . ?
C33 C34A H34A 109.4 . . ?
C35A C34A H34B 109.4 . . ?
C33 C34A H34B 109.4 . . ?
H34A C34A H34B 108.0 . . ?
C34A C35A C36A 114.4(7) . . ?
C34A C35A H35A 108.7 . . ?
C36A C35A H35A 108.7 . . ?
C34A C35A H35B 108.7 . . ?
C36A C35A H35B 108.7 . . ?
H35A C35A H35B 107.6 . . ?
C35A C36A H36A 109.5 . . ?
C35A C36A H36B 109.5 . . ?
H36A C36A H36B 109.5 . . ?
C35A C36A H36C 109.5 . . ?
H36A C36A H36C 109.5 . . ?
H36B C36A H36C 109.5 . . ?
C35B C34B C33 115.4(8) . . ?
C35B C34B H34C 108.4 . . ?
C33 C34B H34C 108.4 . . ?
C35B C34B H34D 108.4 . . ?
C33 C34B H34D 108.4 . . ?
H34C C34B H34D 107.5 . . ?
C34B C35B C36B 113.1(8) . . ?
C34B C35B H35C 109.0 . . ?
C36B C35B H35C 109.0 . . ?
C34B C35B H35D 109.0 . . ?
C36B C35B H35D 109.0 . . ?
H35C C35B H35D 107.8 . . ?
C35B C36B H36D 109.5 . . ?
C35B C36B H36E 109.5 . . ?
H36D C36B H36E 109.5 . . ?
C35B C36B H36F 109.5 . . ?
H36D C36B H36F 109.5 . . ?
H36E C36B H36F 109.5 . . ?
O26 C37 O12 112.5(3) . . ?
O26 C37 H37A 109.1 . . ?
O12 C37 H37A 109.1 . . ?
O26 C37 H37B 109.1 . . ?
O12 C37 H37B 109.1 . . ?
H37A C37 H37B 107.8 . . ?
C23 C41 C23 106.1(3) 7_565 . ?
C23 C41 C42 114.0(2) 7_565 . ?
C23 C41 C42 114.0(2) . . ?
C23 C41 H41 107.5 7_565 . ?
C23 C41 H41 107.5 . . ?
C42 C41 H41 107.5 . . ?
C43 C42 C43 85.7(6) . 7_565 ?
C43 C42 C41 114.4(3) . . ?
C43 C42 C41 114.4(3) 7_565 . ?
C43 C42 H42A 108.6 . . ?
C43 C42 H42A 123.0 7_565 . ?
C41 C42 H42A 108.6 . . ?
C43 C42 H42B 108.6 . . ?
C41 C42 H42B 108.6 . . ?
H42A C42 H42B 107.6 . . ?
C42 C43 C44 114.6(5) . . ?
C42 C43 H43A 108.6 . . ?
C44 C43 H43A 108.6 . . ?
C42 C43 H43B 108.6 . . ?
C44 C43 H43B 108.6 . . ?
H43A C43 H43B 107.6 . . ?
C45 C44 C43 120.2(6) . . ?
C45 C44 H44A 107.3 . . ?
C43 C44 H44A 107.3 . . ?
C45 C44 H44B 107.3 . . ?
C43 C44 H44B 107.3 . . ?
H44A C44 H44B 106.9 . . ?
C44 C45 C44 106.7(7) 7_565 . ?
C44 C45 C46 124.9(4) 7_565 . ?
C44 C45 C46 124.9(4) . . ?
C44 C45 H45A 73.4 7_565 . ?
C44 C45 H45A 106.1 . . ?
C46 C45 H45A 106.1 . . ?
C44 C45 H45B 106.1 . . ?
C46 C45 H45B 106.1 . . ?
H45A C45 H45B 106.3 . . ?
C45 C46 H46A 109.5 . . ?
C45 C46 H46B 109.5 . . ?
H46A C46 H46B 109.5 . . ?
C45 C46 H46C 109.5 . . ?
H46A C46 H46C 109.5 . . ?
H46B C46 H46C 109.5 . . ?
O22 C47 O22 112.6(3) 7_565 . ?
O22 C47 H47A 109.1 7_565 . ?
O22 C47 H47A 109.1 . . ?
O22 C47 H47B 109.1 7_565 . ?
O22 C47 H47B 109.1 . . ?
H47A C47 H47B 107.8 . . ?
C15 C51 C15 106.2(4) . 7_565 ?
C15 C51 C52 114.2(2) . . ?
C15 C51 C52 114.2(2) 7_565 . ?
C15 C51 H51 107.3 . . ?
C15 C51 H51 107.3 7_565 . ?
C52 C51 H51 107.3 . . ?
C53 C52 C51 116.3(4) . . ?
C53 C52 C51 116.3(4) 7_565 . ?
C53 C52 H52A 107.9 . . ?
C51 C52 H52A 108.3 . . ?
C53 C52 H52B 108.3 . . ?
C53 C52 H52B 121.9 7_565 . ?
C51 C52 H52B 108.3 . . ?
H52A C52 H52B 107.4 . . ?
C52 C53 C54A 119.0(8) . . ?
C52 C53 H53A 107.6 . . ?
C54A C53 H53A 107.6 . . ?
C52 C53 H53B 107.6 . . ?
C54A C53 H53B 107.6 . . ?
H53A C53 H53B 107.0 . . ?
C55A C54A C53 116.7(10) . . ?
C55A C54A H54A 108.1 . . ?
C53 C54A H54A 108.1 . . ?
C55A C54A H54B 108.1 . . ?
C53 C54A H54B 108.1 . . ?
H54A C54A H54B 107.3 . . ?
C54A C55A C56A 115.0(15) . . ?
C54A C55A H55A 108.5 . . ?
C56A C55A H55A 108.5 . . ?
C54A C55A H55B 108.5 . . ?
C56A C55A H55B 108.5 . . ?
H55A C55A H55B 107.5 . . ?
C55A C56A H56A 109.5 . . ?
C55A C56A H56B 109.5 . . ?
H56A C56A H56B 109.5 . . ?
C55A C56A H56C 109.5 . . ?
H56A C56A H56C 109.5 . . ?
H56B C56A H56C 109.5 . . ?
C56B C55B H55C 108.2 . . ?
C56B C55B H55D 108.2 . . ?
H55C C55B H55D 107.3 . . ?
C55B C56B H56D 109.5 . . ?
C55B C56B H56E 109.5 . . ?
H56D C56B H56E 109.5 . . ?
C55B C56B H56F 109.5 . . ?
H56D C56B H56F 109.5 . . ?
H56E C56B H56F 109.5 . . ?
O16 C57 O16 112.2(4) 7_565 . ?
O16 C57 H57A 109.2 7_565 . ?
O16 C57 H57A 109.2 . . ?
O16 C57 H57B 109.2 7_565 . ?
O16 C57 H57B 109.2 . . ?
H57A C57 H57B 107.9 . . ?
C66 N61 C62 118.5(3) . . ?
N62 C62 N61 116.8(3) . . ?
N62 C62 C63 122.3(4) . . ?
N61 C62 C63 120.9(3) . . ?
C62 N62 H62A 120.0 . . ?
C62 N62 H62B 120.0 . . ?
H62A N62 H62B 120.0 . . ?
C64 C63 C62 119.0(4) . . ?
C64 C63 H63 120.5 . . ?
C62 C63 H63 120.5 . . ?
C63 C64 C65 120.7(4) . . ?
C63 C64 H64 119.6 . . ?
C65 C64 H64 119.6 . . ?
C66 C65 C64 116.4(3) . . ?
C66 C65 C67 123.2(4) . . ?
C64 C65 C67 120.4(3) . . ?
N61 C66 C65 124.5(4) . . ?
N61 C66 H66 117.8 . . ?
C65 C66 H66 117.8 . . ?
C17 C67 C65 173.9(4) . . ?
C17 C67 O16 56.4(3) . 7_565 ?
C65 C67 O16 121.6(3) . 7_565 ?
C76 N71 C72 118.0(3) . . ?
N72 C72 N71 117.2(3) . . ?
N72 C72 C73 121.4(3) . . ?
N71 C72 C73 121.3(3) . . ?
C72 N72 H72A 120.0 . . ?
C72 N72 H72B 120.0 . . ?
H72A N72 H72B 120.0 . . ?
C74 C73 C72 119.4(3) . . ?
C74 C73 H73 120.3 . . ?
C72 C73 H73 120.3 . . ?
C73 C74 C75 120.3(3) . . ?
C73 C74 H74 119.8 . . ?
C75 C74 H74 119.8 . . ?
C76 C75 C74 116.8(3) . . ?
C76 C75 C77 122.6(3) . . ?
C74 C75 C77 120.6(3) . . ?
N71 C76 C75 124.1(3) . . ?
N71 C76 H76 117.9 . . ?
C75 C76 H76 117.9 . . ?
C27 C77 C75 173.6(4) . . ?
O2 C1 O1 122.6(3) . . ?
O2 C1 C2 122.1(3) . . ?
O1 C1 C2 115.1(3) . . ?
C1 O1 H1 109.5 . . ?
C1 C2 C3 114.8(3) . . ?
C1 C2 H2A 108.6 . . ?
C3 C2 H2A 108.6 . . ?
C1 C2 H2B 108.6 . . ?
C3 C2 H2B 108.6 . . ?
H2A C2 H2B 107.6 . . ?
C4 C3 C2 115.6(3) . . ?
C4 C3 H3A 108.4 . . ?
C2 C3 H3A 108.4 . . ?
C4 C3 H3B 108.4 . . ?
C2 C3 H3B 108.4 . . ?
H3A C3 H3B 107.4 . . ?
C3 C4 C5 114.4(3) . . ?
C3 C4 H4A 108.7 . . ?
C5 C4 H4A 108.7 . . ?
C3 C4 H4B 108.7 . . ?
C5 C4 H4B 108.7 . . ?
H4A C4 H4B 107.6 . . ?
O6 C5 O5 123.7(3) . . ?
O6 C5 C4 121.4(3) . . ?
O5 C5 C4 114.8(3) . . ?
C5 O5 H5 109.5 . . ?

loop_
_geom_bond_atom_site_label_1
_geom_bond_atom_site_label_2
_geom_bond_distance
_geom_bond_site_symmetry_2
_geom_bond_publ_flag
C81 C82 1.390(9) . ?
C81 C86 1.47(2) . ?
C81 C87 1.479(8) . ?
C82 C83 1.386(8) . ?
C82 H82A 0.9500 . ?
C83 C84 1.398(8) . ?
C83 H83A 0.9500 . ?
C84 C85 1.373(8) . ?
C84 C88 1.507(8) . ?
C85 C86 1.383(8) . ?
C85 H85A 0.9500 . ?
C86 H86A 0.9500 . ?
C87 H87A 0.9800 . ?
C87 H87B 0.9800 . ?
C87 H87C 0.9800 . ?
C88 H88A 0.9800 . ?
C88 H88B 0.9800 . ?
C88 H88C 0.9800 . ?
C91 C92 1.386(7) . ?
C91 C96 1.403(16) . ?
C91 C97 1.506(8) . ?
C92 C93 1.386(8) . ?
C92 H92 0.9500 . ?
C93 C94 1.391(8) . ?
C93 H93 0.9500 . ?
C94 C95 1.380(8) . ?
C94 C98 1.501(8) . ?
C95 C96 1.398(8) . ?
C95 H95 0.9500 . ?
C96 H96 0.9500 . ?
C97 H97A 0.9800 . ?
C97 H97B 0.9800 . ?
C97 H97C 0.9800 . ?
C98 H98A 0.9800 . ?
C98 H98B 0.9800 . ?
C98 H98C 0.9800 . ?
N1S C1S 1.353(12) . ?
C1S C2S 1.439(14) . ?
C2S H2C 1.008(17) . ?
C2S H2D 1.013(16) . ?
C2S H2E 1.013(16) . ?
N2S C3S 1.232(10) . ?
C3S C4S 1.517(12) . ?
C4S H4C 0.979(16) . ?
C4S H4D 1.000(16) . ?
C4S H4E 1.000(16) . ?
C11 C12 1.395(5) . ?
C11 C16 1.396(6) . ?
C11 C17 1.442(4) . ?
C12 O12 1.379(5) . ?
C12 C13 1.404(4) . ?
O12 C37 1.420(4) . ?
C13 C14 1.392(5) . ?
C13 C31 1.513(5) . ?
C14 C15 1.388(5) . ?
C14 H14 0.9500 . ?
C15 C16 1.402(5) . ?
C15 C51 1.507(5) . ?
C16 O16 1.380(4) . ?
O16 C57 1.419(4) . ?
C17 C67 1.185(5) . ?
C21 C22 1.386(5) . ?
C21 C26 1.404(4) . ?
C21 C27 1.438(4) . ?
C22 O22 1.386(4) . ?
C22 C23 1.407(4) . ?
O22 C47 1.410(3) . ?
C23 C24 1.384(4) . ?
C23 C41 1.518(4) . ?
C24 C25 1.395(4) . ?
C24 H24 0.9500 . ?
C25 C26 1.394(4) . ?
C25 C31 1.523(4) . ?
C26 O26 1.384(4) . ?
O26 C37 1.411(4) . ?
C27 C77 1.186(4) . ?
C31 C32 1.541(4) . ?
C31 H31 1.0000 . ?
C32 C33 1.516(5) . ?
C32 H32A 0.9900 . ?
C32 H32B 0.9900 . ?
C33 C34A 1.527(8) . ?
C33 C34B 1.532(10) . ?
C33 H33A 0.9900 . ?
C33 H33B 0.9900 . ?
C34A C35A 1.516(10) . ?
C34A H34A 0.9900 . ?
C34A H34B 0.9900 . ?
C35A C36A 1.524(9) . ?
C35A H35A 0.9900 . ?
C35A H35B 0.9900 . ?
C36A H36A 0.9800 . ?
C36A H36B 0.9800 . ?
C36A H36C 0.9800 . ?
C34B C35B 1.513(11) . ?
C34B H34C 0.9900 . ?
C34B H34D 0.9900 . ?
C35B C36B 1.519(10) . ?
C35B H35C 0.9900 . ?
C35B H35D 0.9900 . ?
C36B H36D 0.9800 . ?
C36B H36E 0.9800 . ?
C36B H36F 0.9800 . ?
C37 H37A 0.9900 . ?
C37 H37B 0.9900 . ?
C41 C23 1.518(4) 7_565 ?
C41 C42 1.533(5) . ?
C41 H41 1.0000 . ?
C42 C43 1.460(7) . ?
C42 C43 1.460(7) 7_565 ?
C42 H42A 0.9900 . ?
C42 H42B 0.9900 . ?
C43 C44 1.531(9) . ?
C43 H43A 0.9900 . ?
C43 H43B 0.9900 . ?
C44 C45 1.361(8) . ?
C44 H44A 0.9900 . ?
C44 H44B 0.9900 . ?
C45 C44 1.361(8) 7_565 ?
C45 C46 1.508(7) . ?
C45 H45A 0.9900 . ?
C45 H45B 0.9900 . ?
C46 H46A 0.9800 . ?
C46 H46B 0.9800 . ?
C46 H46C 0.9800 . ?
C47 O22 1.410(3) 7_565 ?
C47 H47A 0.9900 . ?
C47 H47B 0.9900 . ?
C51 C15 1.507(5) 7_565 ?
C51 C52 1.542(6) . ?
C51 H51 1.0000 . ?
C52 C53 1.382(9) . ?
C52 C53 1.382(9) 7_565 ?
C52 H52A 0.9900 . ?
C52 H52B 0.9900 . ?
C53 C54A 1.509(9) . ?
C53 H53A 0.9900 . ?
C53 H53B 0.9900 . ?
C54A C55A 1.452(14) . ?
C54A H54A 0.9900 . ?
C54A H54B 0.9900 . ?
C55A C56A 1.549(13) . ?
C55A H55A 0.9900 . ?
C55A H55B 0.9900 . ?
C56A H56A 0.9800 . ?
C56A H56B 0.9800 . ?
C56A H56C 0.9800 . ?
C55B C56B 1.562(15) . ?
C55B H55C 0.9900 . ?
C55B H55D 0.9900 . ?
C56B H56D 0.9800 . ?
C56B H56E 0.9800 . ?
C56B H56F 0.9800 . ?
C57 O16 1.419(4) 7_565 ?
C57 H57A 0.9900 . ?
C57 H57B 0.9900 . ?
N61 C66 1.338(5) . ?
N61 C62 1.343(5) . ?
C62 N62 1.335(4) . ?
C62 C63 1.401(5) . ?
N62 H62A 0.8800 . ?
N62 H62B 0.8800 . ?
C63 C64 1.361(5) . ?
C63 H63 0.9500 . ?
C64 C65 1.393(5) . ?
C64 H64 0.9500 . ?
C65 C66 1.370(5) . ?
C65 C67 1.432(5) . ?
C66 H66 0.9500 . ?
C67 O16 5.245(6) 7_565 ?
N71 C76 1.342(4) . ?
N71 C72 1.351(5) . ?
C72 N72 1.347(4) . ?
C72 C73 1.402(5) . ?
N72 H72A 0.8800 . ?
N72 H72B 0.8800 . ?
C73 C74 1.353(5) . ?
C73 H73 0.9500 . ?
C74 C75 1.405(5) . ?
C74 H74 0.9500 . ?
C75 C76 1.378(5) . ?
C75 C77 1.433(4) . ?
C76 H76 0.9500 . ?
C1 O2 1.213(5) . ?
C1 O1 1.303(4) . ?
C1 C2 1.476(5) . ?
O1 H1 0.8400 . ?
C2 C3 1.505(5) . ?
C2 H2A 0.9900 . ?
C2 H2B 0.9900 . ?
C3 C4 1.487(5) . ?
C3 H3A 0.9900 . ?
C3 H3B 0.9900 . ?
C4 C5 1.492(5) . ?
C4 H4A 0.9900 . ?
C4 H4B 0.9900 . ?
C5 O6 1.209(4) . ?
C5 O5 1.304(4) . ?
O5 H5 0.8400 . ?

loop_
_geom_hbond_atom_site_label_D
_geom_hbond_atom_site_label_H
_geom_hbond_atom_site_label_A
_geom_hbond_distance_DH
_geom_hbond_distance_HA
_geom_hbond_distance_DA
_geom_hbond_angle_DHA
_geom_hbond_site_symmetry_A
O1 H1 N61 0.84 1.82 2.652(4) 169.0 .
O5 H5 N71 0.84 1.84 2.664(4) 165.7 5_866
N62 H62A O2 0.88 1.94 2.815(4) 173.4 .
N62 H62B O6 0.88 2.15 2.847(4) 136.1 6_556
N72 H72A O6 0.88 2.01 2.878(4) 168.6 5_866

loop_
_geom_torsion_atom_site_label_1
_geom_torsion_atom_site_label_2
_geom_torsion_atom_site_label_3
_geom_torsion_atom_site_label_4
_geom_torsion
_geom_torsion_site_symmetry_1
_geom_torsion_site_symmetry_2
_geom_torsion_site_symmetry_3
_geom_torsion_site_symmetry_4
_geom_torsion_publ_flag
C86 C81 C82 C83 0.02(14) . . . . ?
C87 C81 C82 C83 179.99(14) . . . . ?
C81 C82 C83 C84 0.01(14) . . . . ?
C82 C83 C84 C85 0.0(3) . . . . ?
C82 C83 C84 C88 -179.96(19) . . . . ?
C83 C84 C85 C86 -0.1(5) . . . . ?
C88 C84 C85 C86 179.9(3) . . . . ?
C84 C85 C86 C81 0.1(4) . . . . ?
C82 C81 C86 C85 -0.1(3) . . . . ?
C87 C81 C86 C85 180.0(2) . . . . ?
C96 C91 C92 C93 0.00(15) . . . . ?
C97 C91 C92 C93 179.99(14) . . . . ?
C91 C92 C93 C94 -0.01(15) . . . . ?
C92 C93 C94 C95 0.0(3) . . . . ?
C92 C93 C94 C98 180.00(19) . . . . ?
C93 C94 C95 C96 -0.1(4) . . . . ?
C98 C94 C95 C96 180.0(3) . . . . ?
C94 C95 C96 C91 0.1(4) . . . . ?
C92 C91 C96 C95 0.0(3) . . . . ?
C97 C91 C96 C95 180.0(2) . . . . ?
C16 C11 C12 O12 -176.1(3) . . . . ?
C17 C11 C12 O12 3.5(5) . . . . ?
C16 C11 C12 C13 -1.0(5) . . . . ?
C17 C11 C12 C13 178.7(3) . . . . ?
C11 C12 O12 C37 -103.2(4) . . . . ?
C13 C12 O12 C37 81.6(4) . . . . ?
O12 C12 C13 C14 177.7(3) . . . . ?
C11 C12 C13 C14 2.7(5) . . . . ?
O12 C12 C13 C31 -4.9(5) . . . . ?
C11 C12 C13 C31 -179.9(3) . . . . ?
C12 C13 C14 C15 -2.6(5) . . . . ?
C31 C13 C14 C15 -179.9(3) . . . . ?
C13 C14 C15 C16 0.7(5) . . . . ?
C13 C14 C15 C51 174.6(3) . . . . ?
C12 C11 C16 O16 175.1(3) . . . . ?
C17 C11 C16 O16 -4.6(5) . . . . ?
C12 C11 C16 C15 -1.0(6) . . . . ?
C17 C11 C16 C15 179.4(3) . . . . ?
C14 C15 C16 O16 -174.8(3) . . . . ?
C51 C15 C16 O16 11.0(5) . . . . ?
C14 C15 C16 C11 1.1(5) . . . . ?
C51 C15 C16 C11 -173.1(3) . . . . ?
C11 C16 O16 C57 96.5(4) . . . . ?
C15 C16 O16 C57 -87.4(4) . . . . ?
C26 C21 C22 O22 -177.2(3) . . . . ?
C27 C21 C22 O22 2.6(4) . . . . ?
C26 C21 C22 C23 -0.3(5) . . . . ?
C27 C21 C22 C23 179.4(3) . . . . ?
C21 C22 O22 C47 -96.6(3) . . . . ?
C23 C22 O22 C47 86.4(3) . . . . ?
C21 C22 C23 C24 -0.9(4) . . . . ?
O22 C22 C23 C24 176.0(3) . . . . ?
C21 C22 C23 C41 173.6(3) . . . . ?
O22 C22 C23 C41 -9.6(4) . . . . ?
C22 C23 C24 C25 -0.1(4) . . . . ?
C41 C23 C24 C25 -174.4(3) . . . . ?
C23 C24 C25 C26 2.3(5) . . . . ?
C23 C24 C25 C31 -178.6(3) . . . . ?
C24 C25 C26 O26 -177.8(3) . . . . ?
C31 C25 C26 O26 3.1(5) . . . . ?
C24 C25 C26 C21 -3.6(5) . . . . ?
C31 C25 C26 C21 177.4(3) . . . . ?
C22 C21 C26 O26 177.1(3) . . . . ?
C27 C21 C26 O26 -2.7(5) . . . . ?
C22 C21 C26 C25 2.6(5) . . . . ?
C27 C21 C26 C25 -177.2(3) . . . . ?
C25 C26 O26 C37 -79.6(4) . . . . ?
C21 C26 O26 C37 105.9(3) . . . . ?
C14 C13 C31 C25 93.7(3) . . . . ?
C12 C13 C31 C25 -83.6(4) . . . . ?
C14 C13 C31 C32 -33.0(4) . . . . ?
C12 C13 C31 C32 149.7(3) . . . . ?
C26 C25 C31 C13 84.9(4) . . . . ?
C24 C25 C31 C13 -94.1(3) . . . . ?
C26 C25 C31 C32 -147.6(3) . . . . ?
C24 C25 C31 C32 33.4(4) . . . . ?
C13 C31 C32 C33 -67.7(4) . . . . ?
C25 C31 C32 C33 167.0(3) . . . . ?
C31 C32 C33 C34A -171.5(4) . . . . ?
C31 C32 C33 C34B 162.5(5) . . . . ?
C32 C33 C34A C35A -66.0(8) . . . . ?
C34B C33 C34A C35A 24.6(14) . . . . ?
C33 C34A C35A C36A -175.9(7) . . . . ?
C32 C33 C34B C35B 59.8(10) . . . . ?
C34A C33 C34B C35B -40.2(13) . . . . ?
C33 C34B C35B C36B 175.7(10) . . . . ?
C26 O26 C37 O12 93.4(3) . . . . ?
C12 O12 C37 O26 -94.3(4) . . . . ?
C24 C23 C41 C23 90.6(4) . . . 7_565 ?
C22 C23 C41 C23 -83.6(4) . . . 7_565 ?
C24 C23 C41 C42 -35.7(4) . . . . ?
C22 C23 C41 C42 150.1(3) . . . . ?
C23 C41 C42 C43 167.3(4) 7_565 . . . ?
C23 C41 C42 C43 -70.7(5) . . . . ?
C23 C41 C42 C43 70.7(5) 7_565 . . 7_565 ?
C23 C41 C42 C43 -167.3(4) . . . 7_565 ?
C43 C42 C43 C44 -70.8(7) 7_565 . . . ?
C41 C42 C43 C44 174.2(5) . . . . ?
C42 C43 C44 C45 58.5(9) . . . . ?
C43 C44 C45 C44 -24.9(11) . . . 7_565 ?
C43 C44 C45 C46 175.8(6) . . . . ?
C22 O22 C47 O22 -90.1(4) . . . 7_565 ?
C14 C15 C51 C15 -90.7(4) . . . 7_565 ?
C16 C15 C51 C15 83.0(4) . . . 7_565 ?
C14 C15 C51 C52 36.0(5) . . . . ?
C16 C15 C51 C52 -150.2(4) . . . . ?
C15 C51 C52 C53 70.6(6) . . . . ?
C15 C51 C52 C53 -166.9(5) 7_565 . . . ?
C15 C51 C52 C53 166.9(5) . . . 7_565 ?
C15 C51 C52 C53 -70.6(6) 7_565 . . 7_565 ?
C53 C52 C53 C54A 60.5(10) 7_565 . . . ?
C51 C52 C53 C54A 176.9(7) . . . . ?
C51 C52 C53 C53 116.3(6) . . . 7_565 ?
C52 C53 C54A C55A -65.4(14) . . . . ?
C53 C53 C54A C55A -25.0(11) 7_565 . . . ?
C53 C54A C55A C56A -170.6(12) . . . . ?
C16 O16 C57 O16 88.9(5) . . . 7_565 ?
C66 N61 C62 N62 179.7(5) . . . . ?
C66 N61 C62 C63 -1.3(7) . . . . ?
N62 C62 C63 C64 180.0(5) . . . . ?
N61 C62 C63 C64 1.0(7) . . . . ?
C62 C63 C64 C65 0.4(7) . . . . ?
C63 C64 C65 C66 -1.6(7) . . . . ?
C63 C64 C65 C67 178.5(5) . . . . ?
C62 N61 C66 C65 0.1(8) . . . . ?
C64 C65 C66 N61 1.3(8) . . . . ?
C67 C65 C66 N61 -178.7(5) . . . . ?
C66 C65 C67 O16 -117.0(4) . . . 7_565 ?
C64 C65 C67 O16 62.9(5) . . . 7_565 ?
C76 N71 C72 N72 -179.5(4) . . . . ?
C76 N71 C72 C73 2.0(6) . . . . ?
N72 C72 C73 C74 179.9(4) . . . . ?
N71 C72 C73 C74 -1.6(6) . . . . ?
C72 C73 C74 C75 -0.1(6) . . . . ?
C73 C74 C75 C76 1.2(6) . . . . ?
C73 C74 C75 C77 180.0(4) . . . . ?
C72 N71 C76 C75 -0.7(6) . . . . ?
C74 C75 C76 N71 -0.9(6) . . . . ?
C77 C75 C76 N71 -179.6(4) . . . . ?
O2 C1 C2 C3 -8.6(7) . . . . ?
O1 C1 C2 C3 176.3(4) . . . . ?
C1 C2 C3 C4 156.5(4) . . . . ?
C2 C3 C4 C5 179.9(4) . . . . ?
C3 C4 C5 O6 3.5(6) . . . . ?
C3 C4 C5 O5 -175.7(4) . . . . ?
